data_1565335
loop_
_publ_author_name
'Mahmood, Natheer B.'
'Saeed, Farqad R.'
'Gbashi, Kadhim R.'
'Hamodi, Ali'
'Jaffar, Zahraa M.'

_publ_section_title
;
 Structural properties of Co~x~Cu~1-x~Fe~2~O~4~ solid solution
;
_journal_coden_ASTM JMBMEQ
_journal_issue 1
_journal_name_full
;
 Journal of the Mechanical Behavior of Materials
;
_journal_page_first 220
_journal_page_last 227
_journal_paper_doi 10.1515/jmbm-2021-0023
_journal_volume 30
_journal_year 2021
_chemical_formula_sum 'Co0.1 Cu0.9 Fe2 O4'
_chemical_formula_weight 238.598
_chemical_name_systematic '(Co0.255 Fe0.745) (Co0.745 Fe1.255) O4'
_space_group_IT_number 227
_space_group_name_Hall '-F 4vw 2vw 3'
_space_group_name_H-M_alt 'F d -3 m :2'
_symmetry_Int_Tables_number 227
_symmetry_space_group_name_Hall '-F 4vw 2vw 3'
_symmetry_space_group_name_H-M 'F d -3 m :2'
_audit_creation_date 2020-10-26
_audit_creation_method Natheer
_audit_update_record 2020-10-26
_cell_angle_alpha 90.000
_cell_angle_beta 90.000
_cell_angle_gamma 90.000
_cell_formula_units_Z 8
_cell_length_a 8.3711
_cell_length_b 8.3711
_cell_length_c 8.3711
_cell_volume 586.607
_cod_data_source_file Co0.1Cu0.9Fe2O4.CIF
_cod_data_source_block Co0.1Cu0.9Fe2O4
_cod_depositor_comments 'correct the composition value'
_cod_original_cell_volume 586.6(0)
_cod_original_sg_symbol_Hall -F_4vw_2vw_3
_cod_original_sg_symbol_H-M 'F d -3 m'
_cod_original_formula_sum 'O4 Fe1.999 Cu0.899 Co0.099'
_cod_struct_determination_method theoretical
_cod_database_code 1565335

loop_
_symmetry_equiv_pos_site_id
_symmetry_equiv_pos_as_xyz
1 x,y,z
2 -y,1/4+x,1/4+z
3 1/4-x,1/4-y,z
4 1/4+y,-x,1/4+z
5 1/4+x,-z,1/4+y
6 x,1/4-y,1/4-z
7 1/4+x,1/4+z,-y
8 1/4+z,1/4+y,-x
9 1/4-x,y,1/4-z
10 -z,1/4+y,1/4+x
11 z,x,y
12 y,z,x
13 1/4-y,1/4-z,x
14 z,1/4-x,1/4-y
15 1/4-y,z,1/4-x
16 1/4-z,1/4-x,y
17 1/4-z,x,1/4-y
18 y,1/4-z,1/4-x
19 1/4+y,1/4+x,-z
20 -y,-x,-z
21 -x,1/4+z,1/4+y
22 -x,-z,-y
23 1/4+z,-y,1/4+x
24 -z,-y,-x
25 -x,-y,-z
26 y,1/4-x,1/4-z
27 1/4+x,1/4+y,-z
28 1/4-y,x,1/4-z
29 1/4-x,z,1/4-y
30 -x,1/4+y,1/4+z
31 1/4-x,1/4-z,y
32 1/4-z,1/4-y,x
33 1/4+x,-y,1/4+z
34 z,1/4-y,1/4-x
35 -z,-x,-y
36 -y,-z,-x
37 1/4+y,1/4+z,-x
38 -z,1/4+x,1/4+y
39 1/4+y,-z,1/4+x
40 1/4+z,1/4+x,-y
41 1/4+z,-x,1/4+y
42 -y,1/4+z,1/4+x
43 1/4-y,1/4-x,z
44 y,x,z
45 x,1/4-z,1/4-y
46 x,z,y
47 1/4-z,y,1/4-x
48 z,y,x
49 x,1/2+y,1/2+z
50 -y,3/4+x,3/4+z
51 1/4-x,3/4-y,1/2+z
52 1/4+y,1/2-x,3/4+z
53 1/4+x,1/2-z,3/4+y
54 x,3/4-y,3/4-z
55 1/4+x,3/4+z,1/2-y
56 1/4+z,3/4+y,1/2-x
57 1/4-x,1/2+y,3/4-z
58 -z,3/4+y,3/4+x
59 z,1/2+x,1/2+y
60 y,1/2+z,1/2+x
61 1/4-y,3/4-z,1/2+x
62 z,3/4-x,3/4-y
63 1/4-y,1/2+z,3/4-x
64 1/4-z,3/4-x,1/2+y
65 1/4-z,1/2+x,3/4-y
66 y,3/4-z,3/4-x
67 1/4+y,3/4+x,1/2-z
68 -y,1/2-x,1/2-z
69 -x,3/4+z,3/4+y
70 -x,1/2-z,1/2-y
71 1/4+z,1/2-y,3/4+x
72 -z,1/2-y,1/2-x
73 -x,1/2-y,1/2-z
74 y,3/4-x,3/4-z
75 1/4+x,3/4+y,1/2-z
76 1/4-y,1/2+x,3/4-z
77 1/4-x,1/2+z,3/4-y
78 -x,3/4+y,3/4+z
79 1/4-x,3/4-z,1/2+y
80 1/4-z,3/4-y,1/2+x
81 1/4+x,1/2-y,3/4+z
82 z,3/4-y,3/4-x
83 -z,1/2-x,1/2-y
84 -y,1/2-z,1/2-x
85 1/4+y,3/4+z,1/2-x
86 -z,3/4+x,3/4+y
87 1/4+y,1/2-z,3/4+x
88 1/4+z,3/4+x,1/2-y
89 1/4+z,1/2-x,3/4+y
90 -y,3/4+z,3/4+x
91 1/4-y,3/4-x,1/2+z
92 y,1/2+x,1/2+z
93 x,3/4-z,3/4-y
94 x,1/2+z,1/2+y
95 1/4-z,1/2+y,3/4-x
96 z,1/2+y,1/2+x
97 1/2+x,y,1/2+z
98 1/2-y,1/4+x,3/4+z
99 3/4-x,1/4-y,1/2+z
100 3/4+y,-x,3/4+z
101 3/4+x,-z,3/4+y
102 1/2+x,1/4-y,3/4-z
103 3/4+x,1/4+z,1/2-y
104 3/4+z,1/4+y,1/2-x
105 3/4-x,y,3/4-z
106 1/2-z,1/4+y,3/4+x
107 1/2+z,x,1/2+y
108 1/2+y,z,1/2+x
109 3/4-y,1/4-z,1/2+x
110 1/2+z,1/4-x,3/4-y
111 3/4-y,z,3/4-x
112 3/4-z,1/4-x,1/2+y
113 3/4-z,x,3/4-y
114 1/2+y,1/4-z,3/4-x
115 3/4+y,1/4+x,1/2-z
116 1/2-y,-x,1/2-z
117 1/2-x,1/4+z,3/4+y
118 1/2-x,-z,1/2-y
119 3/4+z,-y,3/4+x
120 1/2-z,-y,1/2-x
121 1/2-x,-y,1/2-z
122 1/2+y,1/4-x,3/4-z
123 3/4+x,1/4+y,1/2-z
124 3/4-y,x,3/4-z
125 3/4-x,z,3/4-y
126 1/2-x,1/4+y,3/4+z
127 3/4-x,1/4-z,1/2+y
128 3/4-z,1/4-y,1/2+x
129 3/4+x,-y,3/4+z
130 1/2+z,1/4-y,3/4-x
131 1/2-z,-x,1/2-y
132 1/2-y,-z,1/2-x
133 3/4+y,1/4+z,1/2-x
134 1/2-z,1/4+x,3/4+y
135 3/4+y,-z,3/4+x
136 3/4+z,1/4+x,1/2-y
137 3/4+z,-x,3/4+y
138 1/2-y,1/4+z,3/4+x
139 3/4-y,1/4-x,1/2+z
140 1/2+y,x,1/2+z
141 1/2+x,1/4-z,3/4-y
142 1/2+x,z,1/2+y
143 3/4-z,y,3/4-x
144 1/2+z,y,1/2+x
145 1/2+x,1/2+y,z
146 1/2-y,3/4+x,1/4+z
147 3/4-x,3/4-y,z
148 3/4+y,1/2-x,1/4+z
149 3/4+x,1/2-z,1/4+y
150 1/2+x,3/4-y,1/4-z
151 3/4+x,3/4+z,-y
152 3/4+z,3/4+y,-x
153 3/4-x,1/2+y,1/4-z
154 1/2-z,3/4+y,1/4+x
155 1/2+z,1/2+x,y
156 1/2+y,1/2+z,x
157 3/4-y,3/4-z,x
158 1/2+z,3/4-x,1/4-y
159 3/4-y,1/2+z,1/4-x
160 3/4-z,3/4-x,y
161 3/4-z,1/2+x,1/4-y
162 1/2+y,3/4-z,1/4-x
163 3/4+y,3/4+x,-z
164 1/2-y,1/2-x,-z
165 1/2-x,3/4+z,1/4+y
166 1/2-x,1/2-z,-y
167 3/4+z,1/2-y,1/4+x
168 1/2-z,1/2-y,-x
169 1/2-x,1/2-y,-z
170 1/2+y,3/4-x,1/4-z
171 3/4+x,3/4+y,-z
172 3/4-y,1/2+x,1/4-z
173 3/4-x,1/2+z,1/4-y
174 1/2-x,3/4+y,1/4+z
175 3/4-x,3/4-z,y
176 3/4-z,3/4-y,x
177 3/4+x,1/2-y,1/4+z
178 1/2+z,3/4-y,1/4-x
179 1/2-z,1/2-x,-y
180 1/2-y,1/2-z,-x
181 3/4+y,3/4+z,-x
182 1/2-z,3/4+x,1/4+y
183 3/4+y,1/2-z,1/4+x
184 3/4+z,3/4+x,-y
185 3/4+z,1/2-x,1/4+y
186 1/2-y,3/4+z,1/4+x
187 3/4-y,3/4-x,z
188 1/2+y,1/2+x,z
189 1/2+x,3/4-z,1/4-y
190 1/2+x,1/2+z,y
191 3/4-z,1/2+y,1/4-x
192 1/2+z,1/2+y,x

loop_
_atom_site_label
_atom_site_type_symbol
_atom_site_fract_x
_atom_site_fract_y
_atom_site_fract_z
_atom_site_occupancy
_atom_site_symmetry_multiplicity
_atom_site_Wyckoff_symbol
_atom_site_calc_flag
_atom_site_U_iso_or_equiv
O1 O+0 0.2566 0.2566 0.2566 1.000 32 e d 0.00000
Fe2 Fe+0 0.5000 0.5000 0.5000 0.627 16 d d 0.00000
C1 Cu 0.5000 0.5000 0.5000 0.335 16 d d 0.00000
Co2 Co+0 0.5000 0.5000 0.5000 0.037 16 d d 0.00000
Fe1 Fe+0 0.1250 0.1250 0.1250 0.745 8 a d 0.00000
C2 Cu 0.1250 0.1250 0.1250 0.229 8 a d 0.00000
Co1 Co+0 0.1250 0.1250 0.1250 0.025 8 a d 0.00000

loop_
_atom_type_symbol
_atom_type_oxidation_number
O+0 -2.000
Fe+0 3.000
Cu ?
Co+0 2.000
